data_1100142
loop_
_publ_author_name
'Raj Pal Sharma'
'Ritu Bala'
'Rajni Sharma'
'Juan M. Salas'
'Miguel Quiros'

_journal_name_full 'Journal of Coordination Chemistry'
_journal_page_first 217
_journal_page_last 223
_journal_paper_doi 10.1080/0095897042000327888
_journal_volume 58
_journal_year 2005
_chemical_formula_sum 'Cl Co Cr2 H20 N6 O8'
_chemical_formula_weight 430.60
_space_group_IT_number 14
_symmetry_cell_setting monoclinic
_symmetry_space_group_name_Hall '-P 2ybc'
_symmetry_space_group_name_H-M 'P 1 21/c 1'
_atom_sites_solution_hydrogens geom
_atom_sites_solution_primary direct
_atom_sites_solution_secondary difmap
_cell_angle_alpha 90.00
_cell_angle_beta 112.962(6)
_cell_angle_gamma 90.00
_cell_formula_units_Z 4
_cell_length_a 10.0218(9)
_cell_length_b 9.3216(8)
_cell_length_c 16.2203(13)
_cell_measurement_reflns_used 27
_cell_measurement_temperature 293(2)
_cell_measurement_theta_max 17.14
_cell_measurement_theta_min 12.76
_cell_volume 1395.2(2)
_diffrn_ambient_temperature 293(2)
_diffrn_measurement_device 'Siemens P4'
_diffrn_measurement_method '2\q/\w scans'
_diffrn_radiation_monochromator graphite
_diffrn_radiation_source 'fine-focus sealed tube'
_diffrn_radiation_type MoK\a
_diffrn_radiation_wavelength 0.71073
_diffrn_reflns_av_R_equivalents 0.0307
_diffrn_reflns_av_sigmaI/netI 0.0268
_diffrn_reflns_limit_h_max 1
_diffrn_reflns_limit_h_min -13
_diffrn_reflns_limit_k_max 1
_diffrn_reflns_limit_k_min -13
_diffrn_reflns_limit_l_max 22
_diffrn_reflns_limit_l_min -21
_diffrn_reflns_number 5167
_diffrn_reflns_theta_max 30.00
_diffrn_reflns_theta_min 2.21
_diffrn_standards_interval_count 97
_diffrn_standards_number 3
_exptl_absorpt_coefficient_mu 2.935
_exptl_absorpt_correction_T_max 0.5074
_exptl_absorpt_correction_T_min 0.3052
_exptl_absorpt_correction_type empirical
_exptl_crystal_colour ?
_exptl_crystal_density_diffrn 2.050
_exptl_crystal_density_meas ?
_exptl_crystal_density_method ?
_exptl_crystal_description ?
_exptl_crystal_F_000 872
_exptl_crystal_size_max 0.1
_exptl_crystal_size_mid 0.3
_exptl_crystal_size_min 0.4
_refine_diff_density_max 0.558
_refine_diff_density_min -1.005
_refine_diff_density_rms 0.138
_refine_ls_extinction_method none
_refine_ls_goodness_of_fit_all 1.072
_refine_ls_goodness_of_fit_obs 1.091
_refine_ls_hydrogen_treatment
;
 Riding on their parent atoms, thermal parameters 1.2 times those of their
 parent atoms
;
_refine_ls_matrix_type full
_refine_ls_number_parameters 175
_refine_ls_number_reflns 4018
_refine_ls_number_restraints 2
_refine_ls_restrained_S_all 1.071
_refine_ls_restrained_S_obs 1.091
_refine_ls_R_factor_all 0.0373
_refine_ls_R_factor_obs 0.0326
_refine_ls_shift/esd_max 0.002
_refine_ls_shift/esd_mean 0.000
_refine_ls_structure_factor_coef Fsqd
_refine_ls_weighting_details 'w=1/[\s^2^(Fo^2^)+(0.0550P)^2^+0.6000P] where P=(Fo^2^+2Fc^2^)/3'
_refine_ls_weighting_scheme calc
_refine_ls_wR_factor_all 0.0949
_refine_ls_wR_factor_obs 0.0906
_reflns_number_observed 3547
_reflns_number_total 4018
_reflns_observed_criterion >2sigma(I)
_cod_depositor_comments
;
The following automatic conversions were performed:
'_symmetry_cell_setting' value 'Monoclinic' changed to 'monoclinic'
according to '/home/saulius/struct/CIF-dictionaries/cif_core.dic'
dictionary named 'cif_core.dic' version 2.4.1 from 2010-06-29.

Automatic conversion script
Id: cif_fix_enum 1527 2010-12-29 10:47:43Z saulius 

The following automatic conversions were performed:

'_refine_ls_weighting_scheme' value 'calc
w=1/[\s^2^(Fo^2^)+(0.0550P)^2^+0.6000P] where P=(Fo^2^+2Fc^2^)/3' was
changed to 'calc'. New tag '_refine_ls_weighting_details' was
created. The value of the new tag was set to
'w=1/[\s^2^(Fo^2^)+(0.0550P)^2^+0.6000P] where P=(Fo^2^+2Fc^2^)/3'.

Automatic conversion script
Id: cif_fix_values 3143 2015-03-26 13:38:13Z robertas 
;
_cod_original_sg_symbol_H-M 'P 2(1)/c'
_cod_original_formula_sum 'H20 Cl Co Cr2 N6 O8'
_cod_database_code 1100142

loop_
_symmetry_equiv_pos_as_xyz
'x, y, z'
'-x, y+1/2, -z+1/2'
'-x, -y, -z'
'x, -y-1/2, z-1/2'

loop_
_atom_site_aniso_label
_atom_site_aniso_U_11
_atom_site_aniso_U_22
_atom_site_aniso_U_33
_atom_site_aniso_U_23
_atom_site_aniso_U_13
_atom_site_aniso_U_12
Co 0.01540(13) 0.01464(12) 0.01375(12) 0.00005(7) 0.00651(9) -0.00015(7)
N1 0.0243(7) 0.0203(7) 0.0231(7) -0.0026(6) 0.0086(6) -0.0045(6)
N2 0.0238(8) 0.0306(8) 0.0174(7) -0.0003(5) 0.0111(6) -0.0016(6)
N3 0.0307(8) 0.0204(7) 0.0238(7) 0.0044(6) 0.0107(6) 0.0072(6)
N4 0.0281(9) 0.0305(8) 0.0212(7) -0.0035(6) 0.0148(7) -0.0027(6)
N5 0.0297(8) 0.0316(8) 0.0236(7) -0.0092(6) 0.0131(6) -0.0142(7)
N6 0.0251(8) 0.0310(8) 0.0266(8) 0.0067(7) 0.0086(6) 0.0109(7)
Cr1 0.0357(2) 0.02113(15) 0.01768(14) 0.00206(10) 0.00897(12) 0.00023(12)
Cr2 0.0186(2) 0.0226(2) 0.01703(15) 0.00170(9) 0.00752(12) 0.00121(9)
O1 0.0587(12) 0.0243(7) 0.0179(6) 0.0019(5) 0.0087(7) 0.0068(6)
O2 0.0672(13) 0.0493(10) 0.0324(8) 0.0159(8) 0.0281(9) 0.0089(9)
O3 0.0803(15) 0.0260(8) 0.0329(9) -0.0046(6) 0.0075(9) 0.0017(8)
O4 0.0381(10) 0.0562(12) 0.0560(12) 0.0101(9) 0.0109(9) -0.0026(8)
O5 0.0280(7) 0.0300(7) 0.0279(7) -0.0046(6) 0.0079(6) -0.0042(6)
O6 0.0320(8) 0.0267(7) 0.0318(7) 0.0072(6) 0.0128(6) 0.0066(6)
O7 0.0268(9) 0.0528(11) 0.0444(10) 0.0019(7) 0.0216(8) 0.0000(6)
Cl 0.0383(3) 0.0329(3) 0.0227(2) 0.0001(2) 0.0069(2) 0.0007(2)
O1W 0.0650(13) 0.0463(11) 0.0495(11) -0.0223(9) 0.0336(10) -0.0186(9)

loop_
_atom_site_label
_atom_site_type_symbol
_atom_site_fract_x
_atom_site_fract_y
_atom_site_fract_z
_atom_site_U_iso_or_equiv
_atom_site_thermal_displace_type
_atom_site_occupancy
_atom_site_calc_flag
_atom_site_refinement_flags
_atom_site_disorder_group
Co Co 0.29027(3) 0.25163(2) 0.062146(15) 0.01434(8) Uani 1 d . .
N1 N 0.4369(2) 0.4004(2) 0.11970(11) 0.0227(3) Uani 1 d . .
H11 H 0.3936(2) 0.4854(2) 0.11371(11) 0.027 Uiso 1 d R .
H12 H 0.5005(2) 0.4029(2) 0.09380(11) 0.027 Uiso 1 d R .
H13 H 0.4827(2) 0.3802(2) 0.17760(11) 0.027 Uiso 1 d R .
N2 N 0.3462(2) 0.2423(2) -0.04192(11) 0.0230(3) Uani 1 d . .
H21 H 0.4418(3) 0.2520(15) -0.02338(15) 0.028 Uiso 1 d R .
H22 H 0.3025(12) 0.3127(9) -0.0800(4) 0.028 Uiso 1 d R .
H23 H 0.3194(13) 0.1581(6) -0.0692(6) 0.028 Uiso 1 d R .
N3 N 0.4348(2) 0.1053(2) 0.12564(11) 0.0249(3) Uani 1 d . .
H31 H 0.4808(2) 0.1312(2) 0.18260(11) 0.030 Uiso 1 d R .
H32 H 0.4984(2) 0.0967(2) 0.10003(11) 0.030 Uiso 1 d R .
H33 H 0.3906(2) 0.0216(2) 0.12309(11) 0.030 Uiso 1 d R .
N4 N 0.2307(2) 0.2609(2) 0.16393(12) 0.0250(3) Uani 1 d . .
H41 H 0.1888(2) 0.3452(2) 0.16372(12) 0.030 Uiso 1 d R .
H42 H 0.3082(2) 0.2512(2) 0.21481(12) 0.030 Uiso 1 d R .
H43 H 0.1682(2) 0.1906(2) 0.15941(12) 0.030 Uiso 1 d R .
N5 N 0.1468(2) 0.1014(2) 0.00745(12) 0.0275(3) Uani 1 d . .
H51 H 0.1479(2) 0.0391(2) 0.04930(12) 0.033 Uiso 1 d R .
H52 H 0.1681(2) 0.0560(2) -0.03415(12) 0.033 Uiso 1 d R .
H53 H 0.0592(2) 0.1406(2) -0.01770(12) 0.033 Uiso 1 d R .
N6 N 0.1460(2) 0.3988(2) 0.00127(12) 0.0280(3) Uani 1 d . .
H61 H 0.1688(2) 0.4405(2) -0.04088(12) 0.034 Uiso 1 d R .
H62 H 0.1448(2) 0.4644(2) 0.04082(12) 0.034 Uiso 1 d R .
H63 H 0.0589(2) 0.3584(2) -0.02381(12) 0.034 Uiso 1 d R .
Cr1 Cr 0.08247(4) 0.92583(3) 0.24259(2) 0.02526(9) Uani 1 d . .
Cr2 Cr 0.23661(3) 0.74715(3) 0.42025(2) 0.01921(9) Uani 1 d . .
O1 O 0.1746(2) 0.7693(2) 0.30304(10) 0.0356(4) Uani 1 d . .
O2 O 0.1270(2) 0.9470(2) 0.15801(12) 0.0470(5) Uani 1 d . .
O3 O 0.1307(3) 1.0617(2) 0.30840(13) 0.0508(5) Uani 1 d . .
O4 O -0.0900(2) 0.9025(2) 0.2073(2) 0.0524(5) Uani 1 d . .
O5 O 0.3425(2) 0.8821(2) 0.46518(10) 0.0296(3) Uani 1 d . .
O6 O 0.3283(2) 0.5983(2) 0.44588(11) 0.0301(3) Uani 1 d . .
O7 O 0.1018(2) 0.7441(2) 0.45110(14) 0.0389(4) Uani 1 d . .
Cl Cl 0.55198(7) 0.25924(5) 0.32599(3) 0.03285(13) Uani 1 d . .
O1W O 0.1606(3) 0.5909(2) 0.15014(14) 0.0502(5) Uani 1 d D .
H11W H 0.2274(31) 0.6531(33) 0.1593(24) 0.060 Uiso 1 d D .
H12W H 0.1639(41) 0.6002(39) 0.2038(15) 0.060 Uiso 1 d D .

loop_
_atom_type_symbol
_atom_type_description
_atom_type_scat_dispersion_real
_atom_type_scat_dispersion_imag
_atom_type_scat_source
N N 0.0061 0.0033 'International Tables Vol C Tables 4.2.6.8 and 6.1.1.4'
H H 0.0000 0.0000 'International Tables Vol C Tables 4.2.6.8 and 6.1.1.4'
O O 0.0106 0.0060 'International Tables Vol C Tables 4.2.6.8 and 6.1.1.4'
Cl Cl 0.1484 0.1585 'International Tables Vol C Tables 4.2.6.8 and 6.1.1.4'
Cr Cr 0.3209 0.6236 'International Tables Vol C Tables 4.2.6.8 and 6.1.1.4'
Co Co 0.3494 0.9721 'International Tables Vol C Tables 4.2.6.8 and 6.1.1.4'

loop_
_geom_angle_atom_site_label_1
_geom_angle_atom_site_label_2
_geom_angle_atom_site_label_3
_geom_angle
_geom_angle_site_symmetry_1
_geom_angle_site_symmetry_3
_geom_angle_publ_flag
N5 Co N6 90.31(9) . . ?
N5 Co N3 90.10(8) . . ?
N6 Co N3 178.78(7) . . ?
N5 Co N4 90.14(7) . . ?
N6 Co N4 89.21(8) . . ?
N3 Co N4 89.64(7) . . ?
N5 Co N1 178.72(7) . . ?
N6 Co N1 90.76(8) . . ?
N3 Co N1 88.82(8) . . ?
N4 Co N1 89.17(7) . . ?
N5 Co N2 89.10(7) . . ?
N6 Co N2 89.97(7) . . ?
N3 Co N2 91.18(7) . . ?
N4 Co N2 178.88(7) . . ?
N1 Co N2 91.61(7) . . ?
Co N1 O5 106.64(7) . 2_645 ?
Co N1 Cl 95.69(6) . . ?
O5 N1 Cl 113.78(6) 2_645 . ?
Co N3 O6 110.04(7) . 2_645 ?
Co N3 Cl 138.98(8) . 2_645 ?
O6 N3 Cl 96.04(5) 2_645 2_645 ?
Co N3 Cl 96.89(6) . . ?
O6 N3 Cl 110.74(6) 2_645 . ?
Cl N3 Cl 102.89(4) 2_645 . ?
Co N4 Cl 98.56(7) . . ?
Co N5 O2 104.63(8) . 1_545 ?
Co N5 O6 99.21(7) . 4_565 ?
O2 N5 O6 102.66(8) 1_545 4_565 ?
Co N5 O2 139.47(9) . 3_565 ?
O2 N5 O2 109.57(7) 1_545 3_565 ?
O6 N5 O2 93.97(7) 4_565 3_565 ?
Co N6 O1W 102.73(8) . . ?
O3 Cr1 O4 110.26(13) . . ?
O3 Cr1 O2 110.96(11) . . ?
O4 Cr1 O2 109.25(12) . . ?
O3 Cr1 O1 108.68(9) . . ?
O4 Cr1 O1 109.61(10) . . ?
O2 Cr1 O1 108.05(9) . . ?
O7 Cr2 O5 110.74(9) . . ?
O7 Cr2 O6 111.34(9) . . ?
O5 Cr2 O6 109.93(9) . . ?
O7 Cr2 O1 110.49(11) . . ?
O5 Cr2 O1 106.65(8) . . ?
O6 Cr2 O1 107.54(8) . . ?
Cr2 O1 Cr1 124.86(9) . . ?
Cr2 O1 O1W 136.20(9) . . ?
Cr1 O1 O1W 98.82(8) . . ?
N4 Cl N3 49.70(4) . . ?
N4 Cl N1 49.30(4) . . ?
N3 Cl N1 48.73(4) . . ?
O1 O1W N6 177.22(10) . . ?
O1 O1W Cl 82.83(6) . 2_655 ?
N6 O1W Cl 98.77(7) . 2_655 ?

loop_
_geom_bond_atom_site_label_1
_geom_bond_atom_site_label_2
_geom_bond_distance
_geom_bond_site_symmetry_2
_geom_bond_publ_flag
Co N5 1.954(2) . ?
Co N6 1.958(2) . ?
Co N3 1.964(2) . ?
Co N4 1.964(2) . ?
Co N1 1.971(2) . ?
Co N2 1.977(2) . ?
N1 O5 3.031(2) 2_645 ?
N1 Cl 3.354(2) . ?
N3 O6 3.022(2) 2_645 ?
N3 Cl 3.310(2) 2_645 ?
N3 Cl 3.320(2) . ?
N4 Cl 3.267(2) . ?
N5 O2 2.908(2) 1_545 ?
N5 O6 3.031(2) 4_565 ?
N5 O2 3.032(3) 3_565 ?
N6 O1W 2.964(3) . ?
Cr1 O3 1.605(2) . ?
Cr1 O4 1.609(2) . ?
Cr1 O2 1.612(2) . ?
Cr1 O1 1.799(2) . ?
Cr2 O7 1.614(2) . ?
Cr2 O5 1.624(2) . ?
Cr2 O6 1.6260(15) . ?
Cr2 O1 1.767(2) . ?
O1 O1W 2.944(2) . ?
O1W Cl 3.168(2) 2_655 ?
